data_7111445
loop_
_publ_author_name
'Oakes, Daniel C. H.'
'Kimberley, Brian S.'
'Gibson, Vernon C.'
'Jones, David J.'
'White, Andrew J. P.'
'Williams, David J.'

_publ_section_title
;
 The surprisingly beneficial effect of soft donors on the performance of
 early transition metal olefin polymerisation catalysts
;
_journal_issue 19
_journal_name_full 'Chemical Communications'
_journal_page_first 2174
_journal_page_last 2175
_journal_paper_doi 10.1039/b409870f
_journal_year 2004
_chemical_formula_sum 'C33.5 H49 N3 O2 Ti'
_chemical_formula_weight 573.66
_chemical_name_systematic
;
?
;
_space_group_IT_number 15
_symmetry_cell_setting monoclinic
_symmetry_space_group_name_Hall '-C 2yc'
_symmetry_space_group_name_H-M 'C 1 2/c 1'
_atom_sites_solution_hydrogens geom
_atom_sites_solution_primary direct
_atom_sites_solution_secondary difmap
_audit_creation_method SHELXL
_cell_angle_alpha 90.00
_cell_angle_beta 94.379(4)
_cell_angle_gamma 90.00
_cell_formula_units_Z 8
_cell_length_a 28.1195(8)
_cell_length_b 12.6087(7)
_cell_length_c 18.9179(13)
_cell_measurement_reflns_used 22
_cell_measurement_temperature 183(2)
_cell_measurement_theta_max 24.99
_cell_measurement_theta_min 10.99
_cell_volume 6687.8(6)
_computing_cell_refinement 'Siemens XSCANS'
_computing_data_collection 'Siemens XSCANS'
_computing_data_reduction 'Siemens SHELXTL'
_computing_molecular_graphics 'Siemens SHELXTL'
_computing_publication_material 'Siemens SHELXTL'
_computing_structure_refinement 'SHELXL-93 (Sheldrick, 1993)'
_computing_structure_solution 'SHELXS-86 (Sheldrick, 1990)'
_diffrn_ambient_temperature 183(2)
_diffrn_measurement_device 'Siemens P4'
_diffrn_measurement_method '\w scans'
_diffrn_radiation_monochromator graphite
_diffrn_radiation_source 'fine-focus sealed tube'
_diffrn_radiation_type CuK\a
_diffrn_radiation_wavelength 1.54178
_diffrn_reflns_av_R_equivalents 0.0444
_diffrn_reflns_av_sigmaI/netI 0.0445
_diffrn_reflns_limit_h_max 22
_diffrn_reflns_limit_h_min -31
_diffrn_reflns_limit_k_max 14
_diffrn_reflns_limit_k_min -10
_diffrn_reflns_limit_l_max 21
_diffrn_reflns_limit_l_min -14
_diffrn_reflns_number 5084
_diffrn_reflns_theta_max 59.99
_diffrn_reflns_theta_min 3.84
_diffrn_standards_interval_count 97
_diffrn_standards_number 3
_exptl_absorpt_coefficient_mu 2.401
_exptl_absorpt_correction_T_max 0.7531
_exptl_absorpt_correction_T_min 0.3216
_exptl_absorpt_correction_type empirical
_exptl_crystal_colour Yellow/orange
_exptl_crystal_density_diffrn 1.139
_exptl_crystal_description prisms
_exptl_crystal_F_000 2472
_exptl_crystal_size_max 0.33
_exptl_crystal_size_mid 0.30
_exptl_crystal_size_min 0.13
_refine_diff_density_max 0.276
_refine_diff_density_min -0.316
_refine_diff_density_rms 0.047
_refine_ls_extinction_coef 0.00005(3)
_refine_ls_extinction_expression Fc^*^=kFc[1+0.001xFc^2^\l^3^/sin(2\q)]^-1/4^
_refine_ls_extinction_method SHELXL
_refine_ls_goodness_of_fit_all 1.039
_refine_ls_goodness_of_fit_obs 1.082
_refine_ls_matrix_type full
_refine_ls_number_parameters 368
_refine_ls_number_reflns 4678
_refine_ls_number_restraints 25
_refine_ls_restrained_S_all 1.102
_refine_ls_restrained_S_obs 1.111
_refine_ls_R_factor_all 0.0658
_refine_ls_R_factor_obs 0.0465
_refine_ls_shift/esd_max -0.001
_refine_ls_shift/esd_mean 0.000
_refine_ls_structure_factor_coef Fsqd
_refine_ls_weighting_details 'w=1/[\s^2^(Fo^2^)+(0.0631P)^2^+3.0831P] where P=(Fo^2^+2Fc^2^)/3'
_refine_ls_weighting_scheme calc
_refine_ls_wR_factor_all 0.1226
_refine_ls_wR_factor_obs 0.1082
_reflns_number_observed 3921
_reflns_number_total 4970
_reflns_observed_criterion >2sigma(I)
_cod_data_source_file b409870fsup1.cif
_cod_data_source_block Compound_3b
_cod_depositor_comments
;
The following automatic conversions were performed:

'_symmetry_cell_setting' value 'Monoclinic' changed to 'monoclinic'
according to /home/saulius/struct/CIF-dictionaries/cif_core.dic
dictionary named 'cif_core.dic' version 2.4.2 from
2011-04-26.

'_exptl_absorpt_correction_type' value 'Empirical'
changed to 'empirical' according to
/home/saulius/struct/CIF-dictionaries/cif_core.dic dictionary named
'cif_core.dic' version 2.4.2 from 2011-04-26.

Automatic conversion script
Id: cif_fix_values 1891 2012-01-12 08:04:46Z andrius 

The following automatic conversions were performed:

'_refine_ls_weighting_scheme' value 'calc
w=1/[\s^2^(Fo^2^)+(0.0631P)^2^+3.0831P] where P=(Fo^2^+2Fc^2^)/3' was
changed to 'calc'. New tag '_refine_ls_weighting_details' was
created. The value of the new tag was set to
'w=1/[\s^2^(Fo^2^)+(0.0631P)^2^+3.0831P] where P=(Fo^2^+2Fc^2^)/3'.

Automatic conversion script
Id: cif_fix_values 3143 2015-03-26 13:38:13Z robertas 
;
_cod_original_sg_symbol_H-M C2/c
_cod_original_formula_sum 'C33.50 H49 N3 O2 Ti'
_cod_database_code 7111445

loop_
_symmetry_equiv_pos_as_xyz
'x, y, z'
'-x, y, -z+1/2'
'x+1/2, y+1/2, z'
'-x+1/2, y+1/2, -z+1/2'
'-x, -y, -z'
'x, -y, z-1/2'
'-x+1/2, -y+1/2, -z'
'x+1/2, -y+1/2, z-1/2'

loop_
_atom_site_aniso_label
_atom_site_aniso_U_11
_atom_site_aniso_U_22
_atom_site_aniso_U_33
_atom_site_aniso_U_23
_atom_site_aniso_U_13
_atom_site_aniso_U_12
Ti 0.0312(3) 0.0281(2) 0.0307(2) 0.0006(2) 0.0039(2) -0.0029(2)
O1 0.0336(10) 0.0340(10) 0.0364(9) 0.0005(8) -0.0007(8) -0.0030(8)
C1 0.0325(15) 0.0338(14) 0.0322(12) -0.0018(11) 0.0029(10) 0.0013(11)
C2 0.0296(15) 0.043(2) 0.0410(14) -0.0015(12) -0.0029(11) 0.0024(12)
C3 0.035(2) 0.043(2) 0.046(2) -0.0012(12) -0.0040(12) 0.0097(13)
C4 0.043(2) 0.0305(14) 0.0337(13) 0.0002(11) -0.0010(12) 0.0059(12)
C5 0.0356(15) 0.0350(14) 0.0315(12) 0.0017(11) -0.0005(11) -0.0008(11)
C6 0.0326(14) 0.0348(14) 0.0273(12) 0.0011(10) 0.0011(10) 0.0018(11)
C7 0.0305(14) 0.0373(14) 0.0357(13) 0.0086(11) 0.0032(11) -0.0007(12)
N7 0.0319(12) 0.0331(11) 0.0287(10) 0.0043(9) 0.0005(9) 0.0012(9)
C8 0.0310(14) 0.0267(12) 0.0304(12) -0.0018(10) -0.0004(10) 0.0029(10)
C9 0.0348(15) 0.0341(14) 0.0366(13) 0.0003(11) 0.0028(11) -0.0002(12)
C10 0.0310(15) 0.049(2) 0.046(2) -0.0064(13) 0.0021(12) 0.0034(13)
C11 0.036(2) 0.054(2) 0.044(2) -0.0029(14) -0.0057(12) 0.0097(14)
C12 0.045(2) 0.044(2) 0.0339(13) 0.0040(12) -0.0024(12) 0.0051(13)
C13 0.0339(14) 0.0319(13) 0.0345(13) -0.0013(11) 0.0015(11) 0.0000(12)
O14 0.0385(11) 0.0417(10) 0.0292(9) 0.0060(8) 0.0005(8) -0.0048(8)
C15 0.054(2) 0.0345(14) 0.0367(14) 0.0045(12) 0.0056(13) -0.0028(13)
C16 0.058(2) 0.044(2) 0.0369(15) -0.0057(12) 0.0041(14) 0.0046(15)
C17 0.054(2) 0.050(2) 0.0335(14) 0.0064(13) 0.0090(13) 0.0117(15)
C18 0.058(2) 0.041(2) 0.044(2) 0.0119(13) 0.0140(14) -0.0007(14)
C19 0.052(2) 0.0360(14) 0.0364(14) 0.0023(12) 0.0040(13) -0.0044(13)
C20 0.040(2) 0.0352(14) 0.0295(13) 0.0067(11) 0.0035(11) 0.0032(12)
C21 0.030(2) 0.061(2) 0.066(2) 0.001(2) -0.0070(14) -0.0050(15)
C22 0.039(2) 0.089(3) 0.082(3) 0.005(2) 0.012(2) -0.011(2)
C23 0.053(2) 0.063(2) 0.076(2) -0.006(2) -0.015(2) -0.019(2)
C24 0.034(2) 0.084(3) 0.110(3) 0.010(3) -0.019(2) 0.000(2)
C25 0.058(2) 0.0342(15) 0.0385(14) 0.0022(12) -0.0050(13) 0.0091(14)
C26 0.060(2) 0.053(2) 0.058(2) 0.015(2) -0.009(2) 0.015(2)
C27 0.057(2) 0.037(2) 0.061(2) 0.0111(14) -0.005(2) -0.0029(15)
C28 0.126(4) 0.037(2) 0.048(2) -0.0014(15) -0.003(2) 0.015(2)
N29 0.0435(14) 0.0342(12) 0.0390(12) 0.0020(10) 0.0037(10) -0.0036(11)
C30 0.054(2) 0.048(2) 0.082(2) -0.002(2) 0.004(2) -0.016(2)
C31 0.063(2) 0.0363(15) 0.047(2) -0.0005(13) 0.0035(15) 0.0061(15)
N32 0.046(2) 0.0518(15) 0.0395(13) -0.0013(11) 0.0086(11) 0.0045(12)
C33 0.057(2) 0.099(3) 0.072(2) 0.003(2) 0.030(2) 0.004(2)
C34 0.078(3) 0.060(2) 0.071(2) -0.020(2) 0.015(2) 0.014(2)
C41 0.065(9) 0.198(13) 0.185(15) -0.040(12) -0.054(9) 0.054(8)
C42 0.155(10) 0.151(10) 0.169(11) -0.015(8) -0.013(8) -0.007(9)
C43 0.132(10) 0.141(10) 0.055(11) 0.005(5) -0.005(11) -0.014(11)
C44 0.091(10) 0.135(12) 0.148(13) 0.023(11) 0.020(8) -0.010(9)
C45 0.081(13) 0.166(11) 0.172(15) 0.019(12) 0.047(12) 0.028(8)

loop_
_atom_site_label
_atom_site_type_symbol
_atom_site_fract_x
_atom_site_fract_y
_atom_site_fract_z
_atom_site_U_iso_or_equiv
_atom_site_thermal_displace_type
_atom_site_occupancy
_atom_site_calc_flag
_atom_site_refinement_flags
_atom_site_disorder_group
Ti Ti 0.66357(2) 0.59101(4) 0.16914(2) 0.0299(2) Uani 1 d . .
O1 O 0.63462(7) 0.63096(15) 0.07998(9) 0.0348(4) Uani 1 d . .
C1 C 0.63363(10) 0.7308(2) 0.05280(13) 0.0328(6) Uani 1 d . .
C2 C 0.59165(10) 0.7754(2) 0.02035(15) 0.0382(6) Uani 1 d . .
C3 C 0.59472(11) 0.8776(2) -0.0064(2) 0.0418(7) Uani 1 d . .
H3A H 0.56673(11) 0.9080(2) -0.0293(2) 0.050 Uiso 1 calc R .
C4 C 0.63620(11) 0.9382(2) -0.00172(14) 0.0360(6) Uani 1 d . .
C5 C 0.67703(10) 0.8910(2) 0.03062(13) 0.0342(6) Uani 1 d . .
H5A H 0.70594(10) 0.9302(2) 0.03505(13) 0.041 Uiso 1 calc R .
C6 C 0.67657(10) 0.7877(2) 0.05664(13) 0.0316(6) Uani 1 d . .
C7 C 0.72293(10) 0.7366(2) 0.08293(14) 0.0345(6) Uani 1 d . .
H7A H 0.73411(10) 0.6923(2) 0.04432(14) 0.041 Uiso 1 calc R .
H7B H 0.74687(10) 0.7933(2) 0.09292(14) 0.041 Uiso 1 calc R .
N7 N 0.72156(8) 0.6703(2) 0.14673(11) 0.0313(5) Uani 1 d . .
C8 C 0.76575(10) 0.6480(2) 0.18081(13) 0.0295(5) Uani 1 d . .
C9 C 0.81072(10) 0.6763(2) 0.15979(14) 0.0352(6) Uani 1 d . .
H9A H 0.81310(10) 0.7169(2) 0.11787(14) 0.042 Uiso 1 calc R .
C10 C 0.85192(11) 0.6455(3) 0.1999(2) 0.0422(7) Uani 1 d . .
H10A H 0.88206(11) 0.6663(3) 0.1851(2) 0.051 Uiso 1 calc R .
C11 C 0.85025(11) 0.5858(3) 0.2605(2) 0.0452(7) Uani 1 d . .
H11A H 0.87884(11) 0.5659(3) 0.2873(2) 0.054 Uiso 1 calc R .
C12 C 0.80595(12) 0.5546(2) 0.28224(15) 0.0412(7) Uani 1 d . .
H12A H 0.80378(12) 0.5120(2) 0.32329(15) 0.049 Uiso 1 calc R .
C13 C 0.76572(10) 0.5872(2) 0.24279(14) 0.0335(6) Uani 1 d . .
O14 O 0.71936(7) 0.5570(2) 0.25746(9) 0.0366(4) Uani 1 d . .
C15 C 0.71887(7) 0.63255(12) 0.37473(9) 0.0415(7) Uani 1 d G .
H15A H 0.73411(7) 0.69482(12) 0.35946(9) 0.050 Uiso 1 calc R .
C16 C 0.70633(8) 0.62459(13) 0.44420(8) 0.0463(7) Uani 1 d G .
H16A H 0.71300(12) 0.6814(2) 0.47640(10) 0.056 Uiso 1 calc R .
C17 C 0.68404(8) 0.53348(15) 0.46655(7) 0.0455(7) Uani 1 d G .
H17A H 0.67547(12) 0.5280(2) 0.51402(8) 0.055 Uiso 1 calc R .
C18 C 0.67427(8) 0.45032(12) 0.41942(9) 0.0470(7) Uani 1 d G .
H18A H 0.65904(11) 0.3880(2) 0.43470(13) 0.056 Uiso 1 calc R .
C19 C 0.68681(8) 0.45827(12) 0.34996(8) 0.0416(7) Uani 1 d G .
H19A H 0.68014(12) 0.4014(2) 0.31775(11) 0.050 Uiso 1 calc R .
C20 C 0.70911(7) 0.54938(13) 0.32761(7) 0.0348(6) Uani 1 d G .
C21 C 0.54458(12) 0.7130(3) 0.0142(2) 0.0531(8) Uani 1 d . .
C22 C 0.52859(14) 0.6887(4) 0.0881(2) 0.0695(11) Uani 1 d . .
H22A H 0.49857(14) 0.6489(4) 0.0836(2) 0.104 Uiso 1 calc R .
H22B H 0.52386(14) 0.7553(4) 0.1134(2) 0.104 Uiso 1 calc R .
H22C H 0.55310(14) 0.6464(4) 0.1147(2) 0.104 Uiso 1 calc R .
C23 C 0.55064(14) 0.6093(3) -0.0268(2) 0.0650(10) Uani 1 d . .
H23A H 0.56087(14) 0.6256(3) -0.0740(2) 0.098 Uiso 1 calc R .
H23B H 0.52018(14) 0.5712(3) -0.0316(2) 0.098 Uiso 1 calc R .
H23C H 0.57475(14) 0.5649(3) -0.0010(2) 0.098 Uiso 1 calc R .
C24 C 0.50429(14) 0.7762(4) -0.0262(3) 0.0773(12) Uani 1 d . .
H24A H 0.51349(14) 0.7929(4) -0.0739(3) 0.116 Uiso 1 calc R .
H24B H 0.49871(14) 0.8421(4) -0.0007(3) 0.116 Uiso 1 calc R .
H24C H 0.47504(14) 0.7336(4) -0.0298(3) 0.116 Uiso 1 calc R .
C25 C 0.63733(13) 1.0530(2) -0.0291(2) 0.0440(7) Uani 1 d . .
C26 C 0.59434(14) 1.0783(3) -0.0810(2) 0.0575(9) Uani 1 d . .
H26A H 0.59414(14) 1.0304(3) -0.1218(2) 0.086 Uiso 1 calc R .
H26B H 0.59652(14) 1.1518(3) -0.0973(2) 0.086 Uiso 1 calc R .
H26C H 0.56488(14) 1.0690(3) -0.0572(2) 0.086 Uiso 1 calc R .
C27 C 0.68207(13) 1.0741(3) -0.0690(2) 0.0521(8) Uani 1 d . .
H27A H 0.68233(13) 1.0260(3) -0.1097(2) 0.078 Uiso 1 calc R .
H27B H 0.71067(13) 1.0621(3) -0.0371(2) 0.078 Uiso 1 calc R .
H27C H 0.68170(13) 1.1477(3) -0.0858(2) 0.078 Uiso 1 calc R .
C28 C 0.6372(2) 1.1282(3) 0.0340(2) 0.0708(12) Uani 1 d . .
H28A H 0.6646(2) 1.1125(3) 0.0676(2) 0.106 Uiso 1 calc R .
H28B H 0.6076(2) 1.1187(3) 0.0576(2) 0.106 Uiso 1 calc R .
H28C H 0.6393(2) 1.2016(3) 0.0175(2) 0.106 Uiso 1 calc R .
N29 N 0.65787(9) 0.4419(2) 0.16109(12) 0.0388(5) Uani 1 d . .
C30 C 0.61141(14) 0.4010(3) 0.1363(2) 0.0610(9) Uani 1 d . .
H30A H 0.58793(14) 0.4585(3) 0.1353(2) 0.091 Uiso 1 d R .
H30B H 0.60207(14) 0.3450(3) 0.1684(2) 0.091 Uiso 1 d R .
H30C H 0.61280(14) 0.3719(3) 0.0885(2) 0.091 Uiso 1 d R .
C31 C 0.69438(13) 0.3609(2) 0.1644(2) 0.0488(8) Uani 1 d . .
H31A H 0.72498(13) 0.3921(2) 0.1818(2) 0.073 Uiso 1 d R .
H31B H 0.69708(13) 0.3312(2) 0.1170(2) 0.073 Uiso 1 d R .
H31C H 0.68585(13) 0.3044(2) 0.1967(2) 0.073 Uiso 1 d R .
N32 N 0.62407(10) 0.6538(2) 0.23360(13) 0.0455(6) Uani 1 d . .
C33 C 0.58829(15) 0.6060(4) 0.2751(2) 0.0748(12) Uani 1 d . .
H33A H 0.58681(15) 0.5295(4) 0.2660(2) 0.112 Uiso 1 d R .
H33B H 0.55711(15) 0.6379(4) 0.2619(2) 0.112 Uiso 1 d R .
H33C H 0.59687(15) 0.6184(4) 0.3256(2) 0.112 Uiso 1 d R .
C34 C 0.6285(2) 0.7673(3) 0.2454(2) 0.0695(11) Uani 1 d . .
H34A H 0.6532(2) 0.7958(3) 0.2167(2) 0.104 Uiso 1 d R .
H34B H 0.6375(2) 0.7809(3) 0.2957(2) 0.104 Uiso 1 d R .
H34C H 0.5980(2) 0.8019(3) 0.2318(2) 0.104 Uiso 1 d R .
C41 C 0.5127(4) -0.0413(10) 0.2339(11) 0.152(7) Uani 0.50 d PDU -1
H41A H 0.5015(4) -0.0920(10) 0.1970(11) 0.229 Uiso 0.50 calc PR -1
H41B H 0.5057(4) -0.0687(10) 0.2804(11) 0.229 Uiso 0.50 calc PR -1
H41C H 0.5472(4) -0.0313(10) 0.2328(11) 0.229 Uiso 0.50 calc PR -1
C42 C 0.4896(7) 0.0556(10) 0.2217(9) 0.160(7) Uani 0.50 d PDU -1
H42A H 0.4962(7) 0.0782(10) 0.1733(9) 0.191 Uiso 0.50 calc PR -1
H42B H 0.4550(7) 0.0412(10) 0.2205(9) 0.191 Uiso 0.50 calc PR -1
C43 C 0.4985(8) 0.1428(9) 0.2657(4) 0.110(5) Uani 0.50 d PD -1
H43A H 0.5218(8) 0.1211(9) 0.3049(4) 0.132 Uiso 0.50 calc PR -1
H43B H 0.4684(8) 0.1609(9) 0.2871(4) 0.132 Uiso 0.50 calc PR -1
C44 C 0.5157(5) 0.2354(10) 0.2352(9) 0.124(5) Uani 0.50 d PD -1
H44A H 0.5194(5) 0.2204(10) 0.1845(9) 0.149 Uiso 0.50 calc PR -1
H44B H 0.5480(5) 0.2495(10) 0.2579(9) 0.149 Uiso 0.50 calc PR -1
C45 C 0.4886(5) 0.3302(10) 0.2388(14) 0.138(7) Uani 0.50 d PDU -1
H45A H 0.5048(5) 0.3879(10) 0.2155(14) 0.207 Uiso 0.50 calc PR -1
H45B H 0.4855(5) 0.3488(10) 0.2885(14) 0.207 Uiso 0.50 calc PR -1
H45C H 0.4569(5) 0.3194(10) 0.2148(14) 0.207 Uiso 0.50 calc PR -1

loop_
_atom_type_symbol
_atom_type_description
_atom_type_scat_dispersion_real
_atom_type_scat_dispersion_imag
_atom_type_scat_source
C C 0.0181 0.0091 'International Tables Vol C Tables 4.2.6.8 and 6.1.1.4'
H H 0.0000 0.0000 'International Tables Vol C Tables 4.2.6.8 and 6.1.1.4'
N N 0.0311 0.0180 'International Tables Vol C Tables 4.2.6.8 and 6.1.1.4'
O O 0.0492 0.0322 'International Tables Vol C Tables 4.2.6.8 and 6.1.1.4'
Ti Ti 0.2191 1.8069 'International Tables Vol C Tables 4.2.6.8 and 6.1.1.4'

loop_
_geom_angle_atom_site_label_1
_geom_angle_atom_site_label_2
_geom_angle_atom_site_label_3
_geom_angle
O1 Ti N32 103.36(10)
O1 Ti N29 99.52(9)
N32 Ti N29 114.77(12)
O1 Ti N7 88.86(8)
N32 Ti N7 117.41(11)
N29 Ti N7 123.29(10)
O1 Ti O14 161.27(8)
N32 Ti O14 90.66(10)
N29 Ti O14 85.43(9)
N7 Ti O14 73.52(8)
C1 O1 Ti 125.5(2)
O1 C1 C6 117.5(2)
O1 C1 C2 121.9(3)
C6 C1 C2 120.6(3)
C3 C2 C1 117.2(3)
C3 C2 C21 121.7(3)
C1 C2 C21 121.2(3)
C2 C3 C4 124.2(3)
C3 C4 C5 116.8(3)
C3 C4 C25 122.3(3)
C5 C4 C25 120.9(3)
C6 C5 C4 121.7(3)
C5 C6 C1 119.5(3)
C5 C6 C7 119.1(2)
C1 C6 C7 121.3(2)
N7 C7 C6 116.0(2)
C8 N7 C7 114.7(2)
C8 N7 Ti 121.4(2)
C7 N7 Ti 122.3(2)
N7 C8 C9 127.9(2)
N7 C8 C13 116.3(2)
C9 C8 C13 115.8(2)
C10 C9 C8 120.4(3)
C11 C10 C9 121.9(3)
C10 C11 C12 119.1(3)
C13 C12 C11 118.3(3)
C12 C13 C8 124.5(3)
C12 C13 O14 123.4(2)
C8 C13 O14 111.9(2)
C20 O14 C13 118.2(2)
C20 O14 Ti 122.88(15)
C13 O14 Ti 114.04(15)
C16 C15 C20 120.0
C17 C16 C15 120.0
C18 C17 C16 120.0
C19 C18 C17 120.0
C18 C19 C20 120.0
O14 C20 C19 118.78(14)
O14 C20 C15 121.16(14)
C19 C20 C15 120.0
C22 C21 C2 110.2(3)
C22 C21 C23 110.1(3)
C2 C21 C23 110.2(3)
C22 C21 C24 107.5(3)
C2 C21 C24 111.7(3)
C23 C21 C24 107.1(3)
C28 C25 C26 108.9(3)
C28 C25 C4 108.7(2)
C26 C25 C4 112.1(3)
C28 C25 C27 109.1(3)
C26 C25 C27 106.5(3)
C4 C25 C27 111.5(3)
C31 N29 C30 112.5(3)
C31 N29 Ti 130.0(2)
C30 N29 Ti 116.7(2)
C34 N32 C33 112.4(3)
C34 N32 Ti 117.7(2)
C33 N32 Ti 129.9(3)
C43 C42 C41 122.3(11)
C42 C43 C44 117.5(9)
C43 C44 C45 118.4(10)

loop_
_geom_bond_atom_site_label_1
_geom_bond_atom_site_label_2
_geom_bond_distance
Ti O1 1.885(2)
Ti N32 1.886(3)
Ti N29 1.892(2)
Ti N7 1.986(2)
Ti O14 2.244(2)
O1 C1 1.359(3)
C1 C6 1.402(4)
C1 C2 1.406(4)
C2 C3 1.389(4)
C2 C21 1.537(4)
C3 C4 1.392(4)
C4 C5 1.393(4)
C4 C25 1.538(4)
C5 C6 1.393(4)
C6 C7 1.504(4)
C7 N7 1.471(3)
N7 C8 1.384(4)
C8 C9 1.400(4)
C8 C13 1.401(4)
C9 C10 1.391(4)
C10 C11 1.376(5)
C11 C12 1.397(5)
C12 C13 1.370(4)
C13 O14 1.406(3)
O14 C20 1.383(2)
C15 C16 1.39
C15 C20 1.39
C16 C17 1.39
C17 C18 1.39
C18 C19 1.39
C19 C20 1.39
C21 C22 1.532(5)
C21 C23 1.537(5)
C21 C24 1.540(5)
C25 C28 1.524(5)
C25 C26 1.532(4)
C25 C27 1.540(5)
N29 C31 1.446(4)
N29 C30 1.449(4)
N32 C34 1.452(5)
N32 C33 1.454(5)
C41 C42 1.395(9)
C42 C43 1.391(9)
C43 C44 1.406(9)
C44 C45 1.422(9)
